data_7710903
loop_
_publ_author_name
'Chishiro, Akane'
'Akioka, Ippei'
'Sumida, Akifumi'
'Oka, Kouki'
'Tonai, Norimitsu'
'Yumura, Takashi'
'Imoto, Hiroaki'
'Naka, Kensuke'

_publ_section_title
;
 Tetrachlorocatecholates of triarylarsines as a novel class of Lewis acids
;
_journal_name_full 'Dalton Transactions'
_journal_paper_doi 10.1039/D2DT02145E
_journal_year 2022
_chemical_formula_moiety 'C24 H13 As Cl4 O2'
_chemical_formula_sum 'C24 H13 As Cl4 O2'
_chemical_formula_weight 550.10
_space_group_crystal_system triclinic
_space_group_IT_number 2
_space_group_name_Hall '-P 1'
_space_group_name_H-M_alt 'P -1'
_atom_sites_solution_hydrogens geom
_atom_sites_solution_primary direct
_atom_sites_solution_secondary difmap
_audit_update_record
;
2022-03-04 deposited with the CCDC.	2022-07-29 downloaded from the CCDC.
;
_cell_angle_alpha 86.897(19)
_cell_angle_beta 77.83(2)
_cell_angle_gamma 79.292(15)
_cell_formula_units_Z 4
_cell_length_a 9.2905(5)
_cell_length_b 14.1453(18)
_cell_length_c 17.0807(10)
_cell_measurement_reflns_used 5014
_cell_measurement_temperature 273
_cell_measurement_theta_max 27.49
_cell_measurement_theta_min 8.21
_cell_volume 2155.8(4)
_computing_cell_refinement DTREK
_computing_data_collection DTREK
_computing_data_reduction DTREK
_computing_molecular_graphics 'CrystalStructure 4.1'
_computing_publication_material 'CrystalStructure 4.1 (Rigaku, 2014)'
_computing_structure_refinement 'SHELXL2013 (Sheldrick, 2008)'
_computing_structure_solution 'SIR2011 (Burla, et al., 2012)'
_diffrn_ambient_temperature 273
_diffrn_detector_area_resol_mean 13.653
_diffrn_measured_fraction_theta_full 0.961
_diffrn_measured_fraction_theta_max 0.965
_diffrn_measurement_device_type 'Rigaku XtaLAB mini'
_diffrn_measurement_method \w
_diffrn_radiation_type 'Mo K\a'
_diffrn_radiation_wavelength 0.71075
_diffrn_reflns_av_R_equivalents 0.0613
_diffrn_reflns_Laue_measured_fraction_full 0.961
_diffrn_reflns_Laue_measured_fraction_max 0.965
_diffrn_reflns_limit_h_max 12
_diffrn_reflns_limit_h_min -12
_diffrn_reflns_limit_k_max 18
_diffrn_reflns_limit_k_min -18
_diffrn_reflns_limit_l_max 22
_diffrn_reflns_limit_l_min -22
_diffrn_reflns_number 22218
_diffrn_reflns_point_group_measured_fraction_full 0.961
_diffrn_reflns_point_group_measured_fraction_max 0.965
_diffrn_reflns_theta_full 25.242
_diffrn_reflns_theta_max 27.514
_diffrn_reflns_theta_min 8.211
_diffrn_standards_number 0
_exptl_absorpt_coefficient_mu 2.093
_exptl_absorpt_correction_T_max 0.901
_exptl_absorpt_correction_T_min 0.750
_exptl_absorpt_correction_type multi-scan
_exptl_absorpt_process_details 'REQAB (Rigaku, 1998)'
_exptl_crystal_colour yellow
_exptl_crystal_density_diffrn 1.695
_exptl_crystal_density_method 'not measured'
_exptl_crystal_description prism
_exptl_crystal_F_000 1096.00
_exptl_crystal_size_max 0.170
_exptl_crystal_size_mid 0.100
_exptl_crystal_size_min 0.050
_refine_diff_density_max 0.57
_refine_diff_density_min -0.78
_refine_ls_extinction_method none
_refine_ls_goodness_of_fit_ref 1.081
_refine_ls_hydrogen_treatment constr
_refine_ls_number_parameters 559
_refine_ls_number_reflns 9549
_refine_ls_number_restraints 0
_refine_ls_R_factor_all 0.0826
_refine_ls_R_factor_gt 0.0479
_refine_ls_shift/su_max 0.001
_refine_ls_structure_factor_coef Fsqd
_refine_ls_weighting_details 'w = 1/[\s^2^(Fo^2^)+(0.0216P)^2^+0.0000P] where P=(Fo^2^+2Fc^2^)/3'
_refine_ls_weighting_scheme calc
_refine_ls_wR_factor_gt 0.0809
_refine_ls_wR_factor_ref 0.0971
_reflns_number_gt 6895
_reflns_number_total 9549
_reflns_threshold_expression F^2^>2.0\s(F^2^)
_cod_data_source_file d2dt02145e2.cif
_cod_data_source_block 4
_cod_database_code 7710903
_shelxl_res_file
;

    shelxl.res created by SHELXL-2014/7

TITL PhAF_o-chloranil_liqN2_20200803
CELL  0.71075 9.29050 14.14530 17.08070 86.89730 77.83250 79.29180
ZERR  4 0.00052 0.00179 0.00103 0.01920 0.01950 0.01490
LATT 1
SFAC C H AS CL O
UNIT 96 52 4 16 8
L.S. 5
FMAP 2
PLAN -25
WPDB -2
HTAB
BOND $H
CONF
LIST 4
TEMP 0.0
ACTA
SIZE 0.170 0.050 0.100
WGHT    0.021600
FVAR       1.10419
AS1   3    0.203925    0.764629    0.577350    11.00000    0.02501    0.01490 =
         0.01688   -0.00061   -0.00529   -0.00256
AS2   3    0.181670    0.271632    0.913742    11.00000    0.02117    0.01843 =
         0.01816   -0.00183   -0.00112   -0.00311
CL1   4    0.212976    0.463841    0.449973    11.00000    0.03417    0.02582 =
         0.02926   -0.00863   -0.01002   -0.00472
CL2   4    0.388123    0.287088    0.534044    11.00000    0.05659    0.01597 =
         0.03922   -0.00409   -0.00853   -0.00301
CL3   4    0.533215    0.324069    0.677088    11.00000    0.05012    0.02267 =
         0.02900    0.00578   -0.00823    0.00680
CL4   4    0.501915    0.537144    0.735109    11.00000    0.03516    0.03189 =
         0.02184    0.00106   -0.01135   -0.00101
CL5   4    0.006791   -0.012432    0.839839    11.00000    0.02842    0.02139 =
         0.02629   -0.00180   -0.00838   -0.00221
CL6   4   -0.288082   -0.045775    0.962851    11.00000    0.03255    0.03392 =
         0.03221    0.00270   -0.01012   -0.01693
CL7   4   -0.420972    0.094419    1.106785    11.00000    0.02805    0.04938 =
         0.02540    0.00198   -0.00169   -0.01752
CL8   4   -0.255678    0.264383    1.129380    11.00000    0.02775    0.03626 =
         0.01705   -0.00239   -0.00213   -0.00517
O1    5    0.222349    0.653078    0.518635    11.00000    0.02888    0.01502 =
         0.02070   -0.00198   -0.00759   -0.00061
O2    5    0.333554    0.682539    0.636203    11.00000    0.03426    0.01599 =
         0.02131   -0.00204   -0.01258   -0.00259
O3    5    0.122120    0.159213    0.882183    11.00000    0.02385    0.01750 =
         0.02476   -0.00297    0.00110   -0.00540
O4    5    0.018052    0.269614    0.999795    11.00000    0.02570    0.02315 =
         0.02218   -0.00319   -0.00060   -0.00799
C1    1    0.156939    0.838981    0.484484    11.00000    0.02288    0.01701 =
         0.01813   -0.00355   -0.00069    0.00023
C2    1    0.079815    0.816098    0.428575    11.00000    0.02687    0.02507 =
         0.02007   -0.00433   -0.00456   -0.00257
AFIX  43
H2    2    0.051211    0.756271    0.430433    11.00000   -1.20000
AFIX   0
C3    1    0.045906    0.883928    0.369717    11.00000    0.02766    0.03118 =
         0.01444   -0.00485   -0.00494    0.00419
AFIX  43
H3    2   -0.006261    0.869671    0.332298    11.00000   -1.20000
AFIX   0
C4    1    0.090242    0.972844    0.367115    11.00000    0.02879    0.02854 =
         0.01750    0.00193   -0.00025    0.00741
AFIX  43
H4    2    0.066931    1.017851    0.327888    11.00000   -1.20000
AFIX   0
C5    1    0.168983    0.995589    0.422295    11.00000    0.02618    0.01931 =
         0.02192    0.00086    0.00175    0.00191
AFIX  43
H5    2    0.199815    1.054820    0.419232    11.00000   -1.20000
AFIX   0
C6    1    0.201310    0.929034    0.482151    11.00000    0.01696    0.02018 =
         0.02013   -0.00078    0.00136    0.00042
C7    1    0.278011    0.945588    0.546895    11.00000    0.01978    0.02165 =
         0.01716   -0.00121    0.00403   -0.00032
C8    1    0.331754    1.029140    0.557173    11.00000    0.02481    0.01988 =
         0.02629    0.00030    0.00231   -0.00448
AFIX  43
H8    2    0.320810    1.080734    0.521488    11.00000   -1.20000
AFIX   0
C9    1    0.401013    1.035039    0.620248    11.00000    0.02821    0.01862 =
         0.03060   -0.00289    0.00201   -0.01038
AFIX  43
H9    2    0.435698    1.090995    0.627122    11.00000   -1.20000
AFIX   0
C10   1    0.419384    0.958456    0.673420    11.00000    0.02560    0.02864 =
         0.02871   -0.00528   -0.00736   -0.00689
AFIX  43
H10   2    0.467885    0.963151    0.715069    11.00000   -1.20000
AFIX   0
C11   1    0.366523    0.875096    0.665363    11.00000    0.03209    0.01850 =
         0.02053   -0.00150   -0.00731   -0.00329
AFIX  43
H11   2    0.378566    0.823892    0.701314    11.00000   -1.20000
AFIX   0
C12   1    0.294801    0.869311    0.602274    11.00000    0.02041    0.02028 =
         0.02093   -0.00057   -0.00237   -0.00460
C13   1    0.016210    0.761421    0.651027    11.00000    0.02780    0.01529 =
         0.02181    0.00138   -0.00493   -0.00323
C14   1    0.001326    0.780602    0.730985    11.00000    0.03477    0.01820 =
         0.02473   -0.00119   -0.00782   -0.00613
AFIX  43
H14   2    0.081036    0.796819    0.749144    11.00000   -1.20000
AFIX   0
C15   1   -0.132572    0.775729    0.784424    11.00000    0.04344    0.03151 =
         0.01789   -0.00410   -0.00043   -0.00606
AFIX  43
H15   2   -0.142120    0.787794    0.838432    11.00000   -1.20000
AFIX   0
C16   1   -0.251420    0.752909    0.757061    11.00000    0.03576    0.02069 =
         0.02838   -0.00542    0.00835   -0.00515
AFIX  43
H16   2   -0.341104    0.749753    0.792770    11.00000   -1.20000
AFIX   0
C17   1   -0.237656    0.734656    0.676493    11.00000    0.02907    0.02476 =
         0.03448   -0.00255   -0.00404   -0.00717
AFIX  43
H17   2   -0.318038    0.719428    0.658337    11.00000   -1.20000
AFIX   0
C18   1   -0.104089    0.739149    0.623181    11.00000    0.03778    0.02095 =
         0.02046    0.00087   -0.00592   -0.00605
AFIX  43
H18   2   -0.094694    0.727379    0.569131    11.00000   -1.20000
AFIX   0
C19   1    0.288265    0.572398    0.552959    11.00000    0.01878    0.01840 =
         0.02022    0.00091   -0.00094   -0.00198
C20   1    0.351638    0.589459    0.617193    11.00000    0.01940    0.01938 =
         0.01970   -0.00475   -0.00231   -0.00278
C21   1    0.426841    0.513379    0.655207    11.00000    0.02483    0.02430 =
         0.01448    0.00259   -0.00444   -0.00305
C22   1    0.438985    0.419071    0.629300    11.00000    0.02771    0.01988 =
         0.02086    0.00467    0.00072    0.00114
C23   1    0.374279    0.402696    0.566170    11.00000    0.03175    0.01642 =
         0.02035   -0.00085   -0.00084   -0.00325
C24   1    0.296151    0.480622    0.527739    11.00000    0.02178    0.02094 =
         0.01641   -0.00452   -0.00010   -0.00416
C25   1    0.386884    0.213911    0.870959    11.00000    0.02776    0.01703 =
         0.01535    0.00376   -0.00084   -0.00295
C26   1    0.439826    0.145259    0.810906    11.00000    0.02666    0.01920 =
         0.02055   -0.00138    0.00154   -0.00336
AFIX  43
H26   2    0.373756    0.115525    0.791227    11.00000   -1.20000
AFIX   0
C27   1    0.592440    0.122394    0.781303    11.00000    0.02691    0.02131 =
         0.02565    0.00057   -0.00589    0.00162
AFIX  43
H27   2    0.629417    0.076344    0.741773    11.00000   -1.20000
AFIX   0
C28   1    0.689603    0.167079    0.809777    11.00000    0.01685    0.03334 =
         0.02625    0.00458   -0.00244    0.00397
AFIX  43
H28   2    0.791677    0.151311    0.788690    11.00000   -1.20000
AFIX   0
C29   1    0.638792    0.235352    0.869413    11.00000    0.02265    0.03371 =
         0.02372    0.00215   -0.00822   -0.00328
AFIX  43
H29   2    0.705985    0.265464    0.887751    11.00000   -1.20000
AFIX   0
C30   1    0.485653    0.258279    0.901533    11.00000    0.02728    0.02237 =
         0.01411    0.00326   -0.00438   -0.00095
C31   1    0.414890    0.327611    0.966374    11.00000    0.02673    0.02397 =
         0.01928    0.00212   -0.00384   -0.00400
C32   1    0.490514    0.370629    1.012566    11.00000    0.02706    0.03114 =
         0.02325    0.00223   -0.00775   -0.00458
AFIX  43
H32   2    0.594451    0.356991    1.003707    11.00000   -1.20000
AFIX   0
C33   1    0.409175    0.434632    1.072523    11.00000    0.04032    0.03784 =
         0.01896   -0.00369   -0.00588   -0.01537
AFIX  43
H33   2    0.459824    0.463992    1.103032    11.00000   -1.20000
AFIX   0
C34   1    0.253271    0.454961    1.087122    11.00000    0.03514    0.03505 =
         0.02211   -0.00851    0.00166   -0.01121
AFIX  43
H34   2    0.200614    0.497748    1.127056    11.00000   -1.20000
AFIX   0
C35   1    0.176495    0.411212    1.041927    11.00000    0.02911    0.02874 =
         0.02200   -0.00447    0.00134   -0.00759
AFIX  43
H35   2    0.072478    0.424034    1.051559    11.00000   -1.20000
AFIX   0
C36   1    0.258092    0.347640    0.981769    11.00000    0.02769    0.02683 =
         0.02009    0.00034   -0.00606   -0.00555
C37   1    0.108435    0.358059    0.834439    11.00000    0.02212    0.02408 =
         0.01866   -0.00311   -0.00168   -0.00162
C38   1    0.141541    0.450919    0.826959    11.00000    0.02280    0.02479 =
         0.02242   -0.00119    0.00170   -0.00352
AFIX  43
H38   2    0.196353    0.470633    0.860775    11.00000   -1.20000
AFIX   0
C39   1    0.092420    0.513487    0.768998    11.00000    0.03230    0.02546 =
         0.02798    0.00317    0.00141   -0.00077
AFIX  43
H39   2    0.114220    0.575362    0.764211    11.00000   -1.20000
AFIX   0
C40   1    0.011232    0.484926    0.718118    11.00000    0.03682    0.03145 =
         0.02569    0.00493   -0.00678    0.00603
AFIX  43
H40   2   -0.020742    0.527201    0.679074    11.00000   -1.20000
AFIX   0
C41   1   -0.021965    0.393416    0.725660    11.00000    0.04441    0.04032 =
         0.02608   -0.00170   -0.01196   -0.00737
AFIX  43
H41   2   -0.077679    0.374491    0.691951    11.00000   -1.20000
AFIX   0
C42   1    0.026786    0.329227    0.782960    11.00000    0.03413    0.02627 =
         0.02617   -0.00264   -0.00598   -0.00411
AFIX  43
H42   2    0.005191    0.267313    0.787058    11.00000   -1.20000
AFIX   0
C43   1   -0.003043    0.138431    0.930110    11.00000    0.02060    0.02345 =
         0.02306    0.00331   -0.00420   -0.00664
C44   1   -0.062444    0.200119    0.994904    11.00000    0.02034    0.02136 =
         0.02119    0.00105   -0.00566   -0.00262
C45   1   -0.188691    0.186917    1.049494    11.00000    0.02642    0.02459 =
         0.01314    0.00154   -0.00755   -0.00170
C46   1   -0.259667    0.110050    1.039626    11.00000    0.02058    0.03341 =
         0.01799    0.00748   -0.00751   -0.00841
C47   1   -0.199712    0.047161    0.975785    11.00000    0.02348    0.02287 =
         0.02445    0.00212   -0.00902   -0.00994
C48   1   -0.070604    0.062357    0.920611    11.00000    0.02109    0.01909 =
         0.02138    0.00197   -0.00718   -0.00138
HKLF 4
 
REM  PhAF_o-chloranil_liqN2_20200803
REM R1 =  0.0479 for    6895 Fo > 4sig(Fo)  and  0.0826 for all    9549 data
REM    559 parameters refined using      0 restraints
 
END  
     
WGHT      0.0216      0.0000 

REM Instructions for potential hydrogen bonds
EQIV $1 -x, -y+1, -z+2
HTAB C14 Cl8_$1
HTAB C42 O3

REM Highest difference peak  0.573,  deepest hole -0.779,  1-sigma level  0.104
Q1    1   0.2269  0.8143  0.5668  11.00000  0.05    0.57
Q2    1   0.2868  0.2393  0.8776  11.00000  0.05    0.48
Q3    1   0.2621  0.7532  0.5980  11.00000  0.05    0.45
Q4    1   0.2461  0.2977  0.9728  11.00000  0.05    0.44
Q5    1   0.1615  0.7820  0.6127  11.00000  0.05    0.43
Q6    1   0.1402  0.7841  0.5461  11.00000  0.05    0.43
Q7    1   0.2270  0.8190  0.5134  11.00000  0.05    0.42
Q8    1   0.2420  0.2588  0.9365  11.00000  0.05    0.42
Q9    1   0.1165  0.7178  0.6299  11.00000  0.05    0.41
Q10   1   0.4775  0.7809  0.7062  11.00000  0.05    0.41
Q11   1  -0.3331  0.2991  1.1771  11.00000  0.05    0.40
Q12   1   0.2608  0.8260  0.6205  11.00000  0.05    0.40
Q13   1   0.0099  0.3028  0.9186  11.00000  0.05    0.39
Q14   1  -0.2792  0.1994  1.1762  11.00000  0.05    0.39
Q15   1  -0.4267 -0.0185  1.0524  11.00000  0.05    0.39
Q16   1   0.0835  0.2190  0.9296  11.00000  0.05    0.38
Q17   1  -0.0572  0.4271  1.0571  11.00000  0.05    0.38
Q18   1   0.7565  0.3575  0.8744  11.00000  0.05    0.38
Q19   1  -0.1128 -0.0367  0.8914  11.00000  0.05    0.38
Q20   1   0.0445  0.4254  0.8939  11.00000  0.05    0.37
Q21   1   0.0948  0.8356  0.6040  11.00000  0.05    0.37
Q22   1   0.1245  1.0792  0.4786  11.00000  0.05    0.37
Q23   1  -0.0057  0.1022  0.8629  11.00000  0.05    0.37
Q24   1   0.0766  0.4935  0.8102  11.00000  0.05    0.37
Q25   1   0.0495  0.8700  0.4093  11.00000  0.05    0.37
;

loop_
_symmetry_equiv_pos_site_id
_space_group_symop_operation_xyz
1 +X,+Y,+Z
2 -X,-Y,-Z

loop_
_atom_site_label
_atom_site_type_symbol
_atom_site_fract_x
_atom_site_fract_y
_atom_site_fract_z
_atom_site_U_iso_or_equiv
_atom_site_adp_type
_atom_site_occupancy
_atom_site_site_symmetry_multiplicity
_atom_site_calc_flag
_atom_site_refinement_flags
_atom_site_disorder_assembly
_atom_site_disorder_group
As1 As 0.20393(4) 0.76463(3) 0.57735(2) 0.01890(10) Uani 1 2 d . . .
As2 As 0.18167(4) 0.27163(3) 0.91374(2) 0.01969(10) Uani 1 2 d . . .
Cl1 Cl 0.21298(11) 0.46384(7) 0.44997(6) 0.0290(2) Uani 1 2 d . . .
Cl2 Cl 0.38812(14) 0.28709(7) 0.53404(7) 0.0378(3) Uani 1 2 d . . .
Cl3 Cl 0.53321(13) 0.32407(7) 0.67709(6) 0.0359(3) Uani 1 2 d . . .
Cl4 Cl 0.50191(12) 0.53714(7) 0.73511(6) 0.0295(2) Uani 1 2 d . . .
Cl5 Cl 0.00679(11) -0.01243(7) 0.83984(6) 0.0252(2) Uani 1 2 d . . .
Cl6 Cl -0.28808(11) -0.04577(8) 0.96285(6) 0.0311(2) Uani 1 2 d . . .
Cl7 Cl -0.42097(11) 0.09442(8) 1.10678(6) 0.0335(2) Uani 1 2 d . . .
Cl8 Cl -0.25568(11) 0.26438(7) 1.12938(6) 0.0274(2) Uani 1 2 d . . .
O1 O 0.2223(3) 0.65308(17) 0.51863(15) 0.0215(6) Uani 1 2 d . . .
O2 O 0.3336(3) 0.68254(18) 0.63620(15) 0.0230(6) Uani 1 2 d . . .
O3 O 0.1221(3) 0.15921(18) 0.88218(15) 0.0226(6) Uani 1 2 d . . .
O4 O 0.0181(3) 0.26961(18) 0.99980(15) 0.0237(6) Uani 1 2 d . . .
C1 C 0.1569(4) 0.8390(3) 0.4845(2) 0.0202(8) Uani 1 2 d . . .
C2 C 0.0798(4) 0.8161(3) 0.4286(2) 0.0242(8) Uani 1 2 d . . .
C3 C 0.0459(5) 0.8839(3) 0.3697(2) 0.0254(9) Uani 1 2 d . . .
C4 C 0.0902(4) 0.9728(3) 0.3671(2) 0.0273(9) Uani 1 2 d . . .
C5 C 0.1690(4) 0.9956(3) 0.4223(2) 0.0243(9) Uani 1 2 d . . .
C6 C 0.2013(4) 0.9290(3) 0.4822(2) 0.0203(8) Uani 1 2 d . . .
C7 C 0.2780(4) 0.9456(3) 0.5469(2) 0.0211(8) Uani 1 2 d . . .
C8 C 0.3317(4) 1.0291(3) 0.5572(2) 0.0247(9) Uani 1 2 d . . .
C9 C 0.4010(4) 1.0350(3) 0.6202(2) 0.0261(9) Uani 1 2 d . . .
C10 C 0.4194(4) 0.9585(3) 0.6734(2) 0.0269(9) Uani 1 2 d . . .
C11 C 0.3665(4) 0.8751(3) 0.6654(2) 0.0235(8) Uani 1 2 d . . .
C12 C 0.2948(4) 0.8693(3) 0.6023(2) 0.0207(8) Uani 1 2 d . . .
C13 C 0.0162(4) 0.7614(3) 0.6510(2) 0.0218(8) Uani 1 2 d . . .
C14 C 0.0013(5) 0.7806(3) 0.7310(2) 0.0254(9) Uani 1 2 d . . .
C15 C -0.1326(5) 0.7757(3) 0.7844(3) 0.0318(10) Uani 1 2 d . . .
C16 C -0.2514(5) 0.7529(3) 0.7571(3) 0.0303(10) Uani 1 2 d . . .
C17 C -0.2377(5) 0.7347(3) 0.6765(3) 0.0294(9) Uani 1 2 d . . .
C18 C -0.1041(5) 0.7391(3) 0.6232(2) 0.0263(9) Uani 1 2 d . . .
C19 C 0.2883(4) 0.5724(3) 0.5530(2) 0.0198(8) Uani 1 2 d . . .
C20 C 0.3516(4) 0.5895(3) 0.6172(2) 0.0197(8) Uani 1 2 d . . .
C21 C 0.4268(4) 0.5134(3) 0.6552(2) 0.0214(8) Uani 1 2 d . . .
C22 C 0.4390(4) 0.4191(3) 0.6293(2) 0.0246(9) Uani 1 2 d . . .
C23 C 0.3743(5) 0.4027(3) 0.5662(2) 0.0236(8) Uani 1 2 d . . .
C24 C 0.2962(4) 0.4806(3) 0.5277(2) 0.0201(8) Uani 1 2 d . . .
C25 C 0.3869(4) 0.2139(3) 0.8710(2) 0.0209(8) Uani 1 2 d . . .
C26 C 0.4398(4) 0.1453(3) 0.8109(2) 0.0231(8) Uani 1 2 d . . .
C27 C 0.5924(4) 0.1224(3) 0.7813(2) 0.0254(9) Uani 1 2 d . . .
C28 C 0.6896(4) 0.1671(3) 0.8098(2) 0.0271(9) Uani 1 2 d . . .
C29 C 0.6388(4) 0.2354(3) 0.8694(2) 0.0265(9) Uani 1 2 d . . .
C30 C 0.4857(4) 0.2583(3) 0.9015(2) 0.0218(8) Uani 1 2 d . . .
C31 C 0.4149(4) 0.3276(3) 0.9664(2) 0.0236(8) Uani 1 2 d . . .
C32 C 0.4905(5) 0.3706(3) 1.0126(2) 0.0269(9) Uani 1 2 d . . .
C33 C 0.4092(5) 0.4346(3) 1.0725(2) 0.0312(10) Uani 1 2 d . . .
C34 C 0.2533(5) 0.4550(3) 1.0871(2) 0.0309(10) Uani 1 2 d . . .
C35 C 0.1765(5) 0.4112(3) 1.0419(2) 0.0271(9) Uani 1 2 d . . .
C36 C 0.2581(5) 0.3476(3) 0.9818(2) 0.0246(9) Uani 1 2 d . . .
C37 C 0.1084(4) 0.3581(3) 0.8344(2) 0.0222(8) Uani 1 2 d . . .
C38 C 0.1415(4) 0.4509(3) 0.8270(2) 0.0243(8) Uani 1 2 d . . .
C39 C 0.0924(5) 0.5135(3) 0.7690(3) 0.0304(10) Uani 1 2 d . . .
C40 C 0.0112(5) 0.4849(3) 0.7181(3) 0.0331(10) Uani 1 2 d . . .
C41 C -0.0220(5) 0.3934(3) 0.7257(3) 0.0362(11) Uani 1 2 d . . .
C42 C 0.0268(5) 0.3292(3) 0.7830(2) 0.0290(9) Uani 1 2 d . . .
C43 C -0.0030(4) 0.1384(3) 0.9301(2) 0.0222(8) Uani 1 2 d . . .
C44 C -0.0624(4) 0.2001(3) 0.9949(2) 0.0209(8) Uani 1 2 d . . .
C45 C -0.1887(4) 0.1869(3) 1.0495(2) 0.0213(8) Uani 1 2 d . . .
C46 C -0.2597(4) 0.1101(3) 1.0396(2) 0.0233(8) Uani 1 2 d . . .
C47 C -0.1997(4) 0.0472(3) 0.9758(2) 0.0223(8) Uani 1 2 d . . .
C48 C -0.0706(4) 0.0624(3) 0.9206(2) 0.0205(8) Uani 1 2 d . . .
H2 H 0.05121 0.75627 0.43043 0.0290 Uiso 1 2 calc R . .
H3 H -0.00626 0.86967 0.3323 0.0305 Uiso 1 2 calc R . .
H4 H 0.06693 1.01785 0.32789 0.0328 Uiso 1 2 calc R . .
H5 H 0.19981 1.05482 0.41923 0.0292 Uiso 1 2 calc R . .
H8 H 0.32081 1.08073 0.52149 0.0297 Uiso 1 2 calc R . .
H9 H 0.4357 1.09099 0.62712 0.0313 Uiso 1 2 calc R . .
H10 H 0.46788 0.96315 0.71507 0.0323 Uiso 1 2 calc R . .
H11 H 0.37857 0.82389 0.70131 0.0282 Uiso 1 2 calc R . .
H14 H 0.08104 0.79682 0.74914 0.0305 Uiso 1 2 calc R . .
H15 H -0.14212 0.78779 0.83843 0.0381 Uiso 1 2 calc R . .
H16 H -0.3411 0.74975 0.79277 0.0364 Uiso 1 2 calc R . .
H17 H -0.31804 0.71943 0.65834 0.0353 Uiso 1 2 calc R . .
H18 H -0.09469 0.72738 0.56913 0.0316 Uiso 1 2 calc R . .
H26 H 0.37376 0.11552 0.79123 0.0278 Uiso 1 2 calc R . .
H27 H 0.62942 0.07634 0.74177 0.0304 Uiso 1 2 calc R . .
H28 H 0.79168 0.15131 0.78869 0.0325 Uiso 1 2 calc R . .
H29 H 0.70599 0.26546 0.88775 0.0318 Uiso 1 2 calc R . .
H32 H 0.59445 0.35699 1.00371 0.0323 Uiso 1 2 calc R . .
H33 H 0.45982 0.46399 1.10303 0.0374 Uiso 1 2 calc R . .
H34 H 0.20061 0.49775 1.12706 0.0371 Uiso 1 2 calc R . .
H35 H 0.07248 0.42403 1.05156 0.0325 Uiso 1 2 calc R . .
H38 H 0.19635 0.47063 0.86078 0.0292 Uiso 1 2 calc R . .
H39 H 0.11422 0.57536 0.76421 0.0365 Uiso 1 2 calc R . .
H40 H -0.02074 0.5272 0.67907 0.0397 Uiso 1 2 calc R . .
H41 H -0.07768 0.37449 0.69195 0.0434 Uiso 1 2 calc R . .
H42 H 0.00519 0.26731 0.78706 0.0348 Uiso 1 2 calc R . .

loop_
_atom_site_aniso_label
_atom_site_aniso_U_11
_atom_site_aniso_U_22
_atom_site_aniso_U_33
_atom_site_aniso_U_12
_atom_site_aniso_U_13
_atom_site_aniso_U_23
As1 0.0250(2) 0.01490(19) 0.0169(2) -0.00256(15) -0.00529(16) -0.00061(14)
As2 0.0212(2) 0.0184(2) 0.0182(2) -0.00311(16) -0.00112(16) -0.00183(15)
Cl1 0.0342(6) 0.0258(5) 0.0293(5) -0.0047(4) -0.0100(5) -0.0086(4)
Cl2 0.0566(7) 0.0160(5) 0.0392(6) -0.0030(5) -0.0085(6) -0.0041(4)
Cl3 0.0501(7) 0.0227(5) 0.0290(6) 0.0068(5) -0.0082(5) 0.0058(4)
Cl4 0.0352(6) 0.0319(6) 0.0218(5) -0.0010(4) -0.0114(4) 0.0011(4)
Cl5 0.0284(5) 0.0214(5) 0.0263(5) -0.0022(4) -0.0084(4) -0.0018(4)
Cl6 0.0326(6) 0.0339(6) 0.0322(6) -0.0169(5) -0.0101(5) 0.0027(4)
Cl7 0.0280(5) 0.0494(7) 0.0254(5) -0.0175(5) -0.0017(4) 0.0020(5)
Cl8 0.0278(5) 0.0363(6) 0.0170(5) -0.0052(4) -0.0021(4) -0.0024(4)
O1 0.0289(15) 0.0150(13) 0.0207(14) -0.0006(11) -0.0076(12) -0.0020(10)
O2 0.0343(16) 0.0160(13) 0.0213(14) -0.0026(11) -0.0126(12) -0.0020(10)
O3 0.0239(14) 0.0175(13) 0.0248(14) -0.0054(11) 0.0011(12) -0.0030(11)
O4 0.0257(14) 0.0232(14) 0.0222(14) -0.0080(12) -0.0006(12) -0.0032(11)
C1 0.023(2) 0.0170(19) 0.0181(19) 0.0002(15) -0.0007(16) -0.0036(14)
C2 0.027(2) 0.025(2) 0.020(2) -0.0026(17) -0.0046(17) -0.0043(16)
C3 0.028(2) 0.031(2) 0.0144(19) 0.0042(17) -0.0049(17) -0.0049(16)
C4 0.029(2) 0.029(2) 0.018(2) 0.0074(18) -0.0003(17) 0.0019(16)
C5 0.026(2) 0.019(2) 0.022(2) 0.0019(16) 0.0018(17) 0.0009(16)
C6 0.0170(19) 0.0202(19) 0.020(2) 0.0004(15) 0.0014(16) -0.0008(15)
C7 0.0198(19) 0.022(2) 0.0172(19) -0.0003(15) 0.0040(16) -0.0012(15)
C8 0.025(2) 0.020(2) 0.026(2) -0.0045(16) 0.0023(18) 0.0003(16)
C9 0.028(2) 0.019(2) 0.031(2) -0.0104(17) 0.0020(18) -0.0029(17)
C10 0.026(2) 0.029(2) 0.029(2) -0.0069(17) -0.0074(18) -0.0053(17)
C11 0.032(2) 0.018(2) 0.021(2) -0.0033(16) -0.0073(18) -0.0015(15)
C12 0.0204(19) 0.020(2) 0.021(2) -0.0046(15) -0.0024(16) -0.0006(15)
C13 0.028(2) 0.0153(19) 0.022(2) -0.0032(16) -0.0049(17) 0.0014(15)
C14 0.035(2) 0.018(2) 0.025(2) -0.0061(17) -0.0078(18) -0.0012(16)
C15 0.043(3) 0.032(2) 0.018(2) -0.006(2) -0.0004(19) -0.0041(17)
C16 0.036(2) 0.021(2) 0.028(2) -0.0052(18) 0.0083(19) -0.0054(17)
C17 0.029(2) 0.025(2) 0.034(2) -0.0072(18) -0.0040(19) -0.0026(18)
C18 0.038(2) 0.021(2) 0.020(2) -0.0060(18) -0.0059(18) 0.0009(16)
C19 0.0188(19) 0.0184(19) 0.0202(19) -0.0020(15) -0.0009(16) 0.0009(15)
C20 0.0194(19) 0.0194(19) 0.0197(19) -0.0028(15) -0.0023(16) -0.0047(15)
C21 0.025(2) 0.024(2) 0.0145(18) -0.0031(16) -0.0044(16) 0.0026(15)
C22 0.028(2) 0.020(2) 0.021(2) 0.0011(16) 0.0007(17) 0.0047(15)
C23 0.032(2) 0.0164(19) 0.020(2) -0.0032(16) -0.0008(17) -0.0008(15)
C24 0.0218(19) 0.0209(19) 0.0164(19) -0.0042(15) -0.0001(16) -0.0045(15)
C25 0.028(2) 0.0170(19) 0.0154(19) -0.0029(16) -0.0008(16) 0.0038(14)
C26 0.027(2) 0.019(2) 0.021(2) -0.0034(16) 0.0015(17) -0.0014(15)
C27 0.027(2) 0.021(2) 0.026(2) 0.0016(17) -0.0059(18) 0.0006(16)
C28 0.017(2) 0.033(2) 0.026(2) 0.0040(17) -0.0024(17) 0.0046(18)
C29 0.023(2) 0.034(2) 0.024(2) -0.0033(17) -0.0082(17) 0.0022(17)
C30 0.027(2) 0.022(2) 0.0141(18) -0.0010(16) -0.0044(16) 0.0033(15)
C31 0.027(2) 0.024(2) 0.019(2) -0.0040(17) -0.0038(17) 0.0021(16)
C32 0.027(2) 0.031(2) 0.023(2) -0.0046(18) -0.0077(18) 0.0022(17)
C33 0.040(3) 0.038(3) 0.019(2) -0.015(2) -0.0059(19) -0.0037(18)
C34 0.035(2) 0.035(2) 0.022(2) -0.0112(19) 0.0017(19) -0.0085(18)
C35 0.029(2) 0.029(2) 0.022(2) -0.0076(18) 0.0013(18) -0.0045(17)
C36 0.028(2) 0.027(2) 0.020(2) -0.0056(17) -0.0061(17) 0.0003(16)
C37 0.022(2) 0.024(2) 0.019(2) -0.0016(16) -0.0017(16) -0.0031(16)
C38 0.023(2) 0.025(2) 0.022(2) -0.0035(16) 0.0017(17) -0.0012(16)
C39 0.032(2) 0.025(2) 0.028(2) -0.0008(18) 0.0014(19) 0.0032(17)
C40 0.037(2) 0.031(2) 0.026(2) 0.0060(19) -0.007(2) 0.0049(18)
C41 0.044(3) 0.040(3) 0.026(2) -0.007(2) -0.012(2) -0.0017(19)
C42 0.034(2) 0.026(2) 0.026(2) -0.0041(18) -0.0060(19) -0.0026(17)
C43 0.021(2) 0.023(2) 0.023(2) -0.0066(16) -0.0042(17) 0.0033(16)
C44 0.0203(19) 0.021(2) 0.021(2) -0.0026(16) -0.0057(16) 0.0010(15)
C45 0.026(2) 0.025(2) 0.0131(18) -0.0017(16) -0.0076(16) 0.0015(15)
C46 0.021(2) 0.033(2) 0.0180(19) -0.0084(17) -0.0075(16) 0.0075(16)
C47 0.023(2) 0.023(2) 0.024(2) -0.0099(16) -0.0090(17) 0.0021(16)
C48 0.0211(19) 0.0191(19) 0.021(2) -0.0014(15) -0.0072(16) 0.0020(15)

loop_
_atom_type_symbol
_atom_type_description
_atom_type_scat_dispersion_real
_atom_type_scat_dispersion_imag
_atom_type_scat_source
C C 0.0033 0.0016
;
International Tables for Crystallography
(Vol. C, Tables 4.2.6.8 and 6.1.1.4)
;
H H 0.0000 0.0000
;
International Tables for Crystallography
(Vol. C, Table 6.1.1.4)
;
As As 0.0499 2.0058
;
International Tables for Crystallography
(Vol. C, Tables 4.2.6.8 and 6.1.1.4)
;
Cl Cl 0.1484 0.1585
;
International Tables for Crystallography
(Vol. C, Tables 4.2.6.8 and 6.1.1.4)
;
O O 0.0106 0.0060
;
International Tables for Crystallography
(Vol. C, Tables 4.2.6.8 and 6.1.1.4)
;

loop_
_geom_angle_atom_site_label_1
_geom_angle_atom_site_label_2
_geom_angle_atom_site_label_3
_geom_angle
_geom_angle_publ_flag
_geom_angle_site_symmetry_1
_geom_angle_site_symmetry_2
_geom_angle_site_symmetry_3
O1 As1 O2 83.63(12) yes . . .
O1 As1 C1 87.92(14) yes . . .
O1 As1 C12 148.24(12) yes . . .
O1 As1 C13 100.66(14) yes . . .
O2 As1 C1 154.45(12) yes . . .
O2 As1 C12 86.69(14) yes . . .
O2 As1 C13 98.52(14) yes . . .
C1 As1 C12 87.96(17) yes . . .
C1 As1 C13 106.74(16) yes . . .
C12 As1 C13 110.68(16) yes . . .
O3 As2 O4 83.28(11) yes . . .
O3 As2 C25 88.24(14) yes . . .
O3 As2 C36 155.82(14) yes . . .
O3 As2 C37 96.96(15) yes . . .
O4 As2 C25 144.68(13) yes . . .
O4 As2 C36 86.52(14) yes . . .
O4 As2 C37 106.23(13) yes . . .
C25 As2 C36 87.50(17) yes . . .
C25 As2 C37 108.81(15) yes . . .
C36 As2 C37 106.94(17) yes . . .
As1 O1 C19 113.2(2) yes . . .
As1 O2 C20 112.3(3) yes . . .
As2 O3 C43 113.3(2) yes . . .
As2 O4 C44 114.0(2) yes . . .
As1 C1 C2 128.4(3) yes . . .
As1 C1 C6 110.5(3) yes . . .
C2 C1 C6 120.9(3) yes . . .
C1 C2 C3 119.3(4) yes . . .
C2 C3 C4 119.9(4) yes . . .
C3 C4 C5 121.0(4) yes . . .
C4 C5 C6 119.6(4) yes . . .
C1 C6 C5 119.3(4) yes . . .
C1 C6 C7 115.5(3) yes . . .
C5 C6 C7 125.2(4) yes . . .
C6 C7 C8 126.0(3) yes . . .
C6 C7 C12 115.4(4) yes . . .
C8 C7 C12 118.6(4) yes . . .
C7 C8 C9 120.0(4) yes . . .
C8 C9 C10 120.6(4) yes . . .
C9 C10 C11 120.8(4) yes . . .
C10 C11 C12 118.7(4) yes . . .
As1 C12 C7 110.5(3) yes . . .
As1 C12 C11 128.3(3) yes . . .
C7 C12 C11 121.2(4) yes . . .
As1 C13 C14 120.1(3) yes . . .
As1 C13 C18 119.7(3) yes . . .
C14 C13 C18 120.2(4) yes . . .
C13 C14 C15 120.1(4) yes . . .
C14 C15 C16 119.8(4) yes . . .
C15 C16 C17 120.3(4) yes . . .
C16 C17 C18 120.0(4) yes . . .
C13 C18 C17 119.6(4) yes . . .
O1 C19 C20 114.4(3) yes . . .
O1 C19 C24 124.3(4) yes . . .
C20 C19 C24 121.3(3) yes . . .
O2 C20 C19 115.0(3) yes . . .
O2 C20 C21 125.1(4) yes . . .
C19 C20 C21 119.9(4) yes . . .
Cl4 C21 C20 118.6(3) yes . . .
Cl4 C21 C22 121.7(3) yes . . .
C20 C21 C22 119.7(4) yes . . .
Cl3 C22 C21 119.5(3) yes . . .
Cl3 C22 C23 120.5(3) yes . . .
C21 C22 C23 120.0(3) yes . . .
Cl2 C23 C22 120.4(3) yes . . .
Cl2 C23 C24 119.4(3) yes . . .
C22 C23 C24 120.2(4) yes . . .
Cl1 C24 C19 119.3(3) yes . . .
Cl1 C24 C23 121.9(3) yes . . .
C19 C24 C23 118.8(4) yes . . .
As2 C25 C26 127.8(3) yes . . .
As2 C25 C30 110.8(2) yes . . .
C26 C25 C30 121.0(3) yes . . .
C25 C26 C27 118.7(4) yes . . .
C26 C27 C28 120.5(4) yes . . .
C27 C28 C29 121.4(4) yes . . .
C28 C29 C30 119.2(4) yes . . .
C25 C30 C29 119.0(3) yes . . .
C25 C30 C31 115.4(3) yes . . .
C29 C30 C31 125.6(4) yes . . .
C30 C31 C32 125.5(4) yes . . .
C30 C31 C36 115.1(4) yes . . .
C32 C31 C36 119.3(3) yes . . .
C31 C32 C33 119.5(4) yes . . .
C32 C33 C34 120.9(4) yes . . .
C33 C34 C35 120.0(4) yes . . .
C34 C35 C36 119.0(4) yes . . .
As2 C36 C31 110.7(3) yes . . .
As2 C36 C35 128.0(3) yes . . .
C31 C36 C35 121.2(4) yes . . .
As2 C37 C38 118.9(3) yes . . .
As2 C37 C42 121.5(3) yes . . .
C38 C37 C42 119.5(4) yes . . .
C37 C38 C39 119.7(4) yes . . .
C38 C39 C40 120.7(4) yes . . .
C39 C40 C41 119.6(4) yes . . .
C40 C41 C42 120.8(5) yes . . .
C37 C42 C41 119.7(4) yes . . .
O3 C43 C44 114.7(4) yes . . .
O3 C43 C48 125.2(3) yes . . .
C44 C43 C48 120.0(3) yes . . .
O4 C44 C43 114.4(3) yes . . .
O4 C44 C45 124.3(3) yes . . .
C43 C44 C45 121.3(4) yes . . .
Cl8 C45 C44 119.3(3) yes . . .
Cl8 C45 C46 121.6(3) yes . . .
C44 C45 C46 119.1(3) yes . . .
Cl7 C46 C45 119.4(3) yes . . .
Cl7 C46 C47 120.5(3) yes . . .
C45 C46 C47 120.0(3) yes . . .
Cl6 C47 C46 120.0(3) yes . . .
Cl6 C47 C48 120.2(3) yes . . .
C46 C47 C48 119.8(4) yes . . .
Cl5 C48 C43 118.6(3) yes . . .
Cl5 C48 C47 121.6(3) yes . . .
C43 C48 C47 119.8(3) yes . . .
C1 C2 H2 120.375 no . . .
C3 C2 H2 120.364 no . . .
C2 C3 H3 120.055 no . . .
C4 C3 H3 120.055 no . . .
C3 C4 H4 119.488 no . . .
C5 C4 H4 119.467 no . . .
C4 C5 H5 120.217 no . . .
C6 C5 H5 120.210 no . . .
C7 C8 H8 119.998 no . . .
C9 C8 H8 119.993 no . . .
C8 C9 H9 119.676 no . . .
C10 C9 H9 119.678 no . . .
C9 C10 H10 119.592 no . . .
C11 C10 H10 119.584 no . . .
C10 C11 H11 120.652 no . . .
C12 C11 H11 120.649 no . . .
C13 C14 H14 119.941 no . . .
C15 C14 H14 119.937 no . . .
C14 C15 H15 120.108 no . . .
C16 C15 H15 120.101 no . . .
C15 C16 H16 119.834 no . . .
C17 C16 H16 119.834 no . . .
C16 C17 H17 120.018 no . . .
C18 C17 H17 120.027 no . . .
C13 C18 H18 120.183 no . . .
C17 C18 H18 120.185 no . . .
C25 C26 H26 120.631 no . . .
C27 C26 H26 120.624 no . . .
C26 C27 H27 119.730 no . . .
C28 C27 H27 119.724 no . . .
C27 C28 H28 119.298 no . . .
C29 C28 H28 119.305 no . . .
C28 C29 H29 120.383 no . . .
C30 C29 H29 120.386 no . . .
C31 C32 H32 120.223 no . . .
C33 C32 H32 120.233 no . . .
C32 C33 H33 119.549 no . . .
C34 C33 H33 119.551 no . . .
C33 C34 H34 120.013 no . . .
C35 C34 H34 120.014 no . . .
C34 C35 H35 120.497 no . . .
C36 C35 H35 120.491 no . . .
C37 C38 H38 120.126 no . . .
C39 C38 H38 120.135 no . . .
C38 C39 H39 119.654 no . . .
C40 C39 H39 119.647 no . . .
C39 C40 H40 120.208 no . . .
C41 C40 H40 120.197 no . . .
C40 C41 H41 119.620 no . . .
C42 C41 H41 119.613 no . . .
C37 C42 H42 120.165 no . . .
C41 C42 H42 120.167 no . . .

loop_
_geom_bond_atom_site_label_1
_geom_bond_atom_site_label_2
_geom_bond_distance
_geom_bond_publ_flag
_geom_bond_site_symmetry_1
_geom_bond_site_symmetry_2
As1 O1 1.877(3) yes . .
As1 O2 1.917(3) yes . .
As1 C1 1.937(4) yes . .
As1 C12 1.942(4) yes . .
As1 C13 1.930(4) yes . .
As2 O3 1.916(3) yes . .
As2 O4 1.882(2) yes . .
As2 C25 1.932(4) yes . .
As2 C36 1.943(5) yes . .
As2 C37 1.922(4) yes . .
Cl1 C24 1.718(4) yes . .
Cl2 C23 1.727(4) yes . .
Cl3 C22 1.727(4) yes . .
Cl4 C21 1.732(4) yes . .
Cl5 C48 1.731(4) yes . .
Cl6 C47 1.720(4) yes . .
Cl7 C46 1.727(4) yes . .
Cl8 C45 1.732(4) yes . .
O1 C19 1.357(4) yes . .
O2 C20 1.345(5) yes . .
O3 C43 1.345(4) yes . .
O4 C44 1.357(5) yes . .
C1 C2 1.392(6) yes . .
C1 C6 1.406(6) yes . .
C2 C3 1.395(5) yes . .
C3 C4 1.390(6) yes . .
C4 C5 1.392(6) yes . .
C5 C6 1.394(5) yes . .
C6 C7 1.486(6) yes . .
C7 C8 1.398(6) yes . .
C7 C12 1.404(5) yes . .
C8 C9 1.380(6) yes . .
C9 C10 1.385(6) yes . .
C10 C11 1.383(6) yes . .
C11 C12 1.394(6) yes . .
C13 C14 1.380(6) yes . .
C13 C18 1.395(6) yes . .
C14 C15 1.390(6) yes . .
C15 C16 1.381(7) yes . .
C16 C17 1.389(6) yes . .
C17 C18 1.386(6) yes . .
C19 C20 1.401(6) yes . .
C19 C24 1.374(5) yes . .
C20 C21 1.380(5) yes . .
C21 C22 1.405(6) yes . .
C22 C23 1.389(6) yes . .
C23 C24 1.413(5) yes . .
C25 C26 1.398(5) yes . .
C25 C30 1.400(6) yes . .
C26 C27 1.384(5) yes . .
C27 C28 1.372(7) yes . .
C28 C29 1.388(6) yes . .
C29 C30 1.396(5) yes . .
C30 C31 1.480(5) yes . .
C31 C32 1.390(7) yes . .
C31 C36 1.402(6) yes . .
C32 C33 1.400(5) yes . .
C33 C34 1.394(6) yes . .
C34 C35 1.391(7) yes . .
C35 C36 1.399(5) yes . .
C37 C38 1.397(6) yes . .
C37 C42 1.396(6) yes . .
C38 C39 1.385(6) yes . .
C39 C40 1.384(7) yes . .
C40 C41 1.379(7) yes . .
C41 C42 1.388(6) yes . .
C43 C44 1.400(5) yes . .
C43 C48 1.375(6) yes . .
C44 C45 1.372(5) yes . .
C45 C46 1.407(6) yes . .
C46 C47 1.398(5) yes . .
C47 C48 1.404(5) yes . .
C2 H2 0.930 no . .
C3 H3 0.930 no . .
C4 H4 0.930 no . .
C5 H5 0.930 no . .
C8 H8 0.930 no . .
C9 H9 0.930 no . .
C10 H10 0.930 no . .
C11 H11 0.930 no . .
C14 H14 0.930 no . .
C15 H15 0.930 no . .
C16 H16 0.930 no . .
C17 H17 0.930 no . .
C18 H18 0.930 no . .
C26 H26 0.930 no . .
C27 H27 0.930 no . .
C28 H28 0.930 no . .
C29 H29 0.930 no . .
C32 H32 0.930 no . .
C33 H33 0.930 no . .
C34 H34 0.930 no . .
C35 H35 0.930 no . .
C38 H38 0.930 no . .
C39 H39 0.930 no . .
C40 H40 0.930 no . .
C41 H41 0.930 no . .
C42 H42 0.930 no . .

loop_
_geom_contact_atom_site_label_1
_geom_contact_atom_site_label_2
_geom_contact_distance
_geom_contact_publ_flag
_geom_contact_site_symmetry_1
_geom_contact_site_symmetry_2
Cl1 Cl2 3.1694(16) no . .
Cl1 O1 3.003(3) no . .
Cl2 Cl3 3.1384(19) no . .
Cl3 Cl4 3.1665(15) no . .
Cl4 O2 3.012(3) no . .
Cl5 Cl6 3.1762(15) no . .
Cl5 O3 3.008(3) no . .
Cl6 Cl7 3.1367(16) no . .
Cl7 Cl8 3.1638(17) no . .
Cl8 O4 3.008(3) no . .
O1 C2 2.963(5) no . .
O1 C18 3.233(4) no . .
O1 C21 3.596(5) no . .
O2 C11 2.878(5) no . .
O2 C14 3.258(4) no . .
O2 C24 3.595(5) no . .
O3 C26 2.920(4) no . .
O3 C42 2.973(5) no . .
O3 C45 3.589(4) no . .
O4 C35 2.897(6) no . .
O4 C48 3.591(5) no . .
C1 C4 2.769(5) no . .
C1 C18 3.461(5) no . .
C2 C5 2.803(6) no . .
C3 C6 2.797(6) no . .
C5 C8 3.110(6) no . .
C7 C10 2.785(6) no . .
C8 C11 2.797(5) no . .
C9 C12 2.762(6) no . .
C12 C14 3.505(5) no . .
C13 C16 2.769(5) no . .
C13 C19 3.540(5) no . .
C13 C20 3.541(5) no . .
C14 C17 2.773(7) no . .
C15 C18 2.778(6) no . .
C19 C22 2.775(5) no . .
C20 C23 2.784(5) no . .
C21 C24 2.804(6) no . .
C25 C28 2.754(5) no . .
C26 C29 2.798(6) no . .
C27 C30 2.785(5) no . .
C29 C32 3.106(5) no . .
C31 C34 2.801(5) no . .
C32 C35 2.808(6) no . .
C33 C36 2.766(7) no . .
C36 C38 3.240(6) no . .
C37 C40 2.784(6) no . .
C38 C41 2.772(7) no . .
C39 C42 2.772(6) no . .
C42 C43 3.596(6) no . .
C43 C46 2.782(5) no . .
C44 C47 2.773(6) no . .
C45 C48 2.800(5) no . .
Cl1 C17 3.579(5) no . 2_566
Cl1 C18 3.582(5) no . 2_566
Cl1 C21 3.512(4) no . 2_666
Cl2 O2 3.526(3) no . 2_666
Cl3 C26 3.425(4) no . .
Cl3 C27 3.300(4) no . .
Cl3 C28 3.439(4) no . .
Cl5 C14 3.566(4) no . 1_545
Cl5 C45 3.437(4) no . 2_557
Cl5 C46 3.491(4) no . 2_557
Cl6 Cl7 3.3660(17) no . 2_457
Cl6 O3 3.507(3) no . 2_557
Cl6 C43 3.589(4) no . 2_557
Cl7 Cl6 3.3660(17) no . 2_457
Cl8 C32 3.484(4) no . 1_455
O2 Cl2 3.526(3) no . 2_666
O3 Cl6 3.507(3) no . 2_557
C1 C5 3.594(5) no . 2_576
C3 C7 3.573(5) no . 2_576
C3 C8 3.478(5) no . 2_576
C3 C28 3.516(5) no . 2_666
C4 C6 3.456(5) no . 2_576
C4 C7 3.434(5) no . 2_576
C4 C27 3.560(5) no . 2_666
C5 C1 3.594(5) no . 2_576
C5 C6 3.478(5) no . 2_576
C6 C4 3.456(5) no . 2_576
C6 C5 3.478(5) no . 2_576
C7 C3 3.573(5) no . 2_576
C7 C4 3.434(5) no . 2_576
C8 C3 3.478(5) no . 2_576
C8 C8 3.303(5) no . 2_676
C8 C9 3.530(5) no . 2_676
C9 C8 3.530(5) no . 2_676
C14 Cl5 3.566(4) no . 1_565
C17 Cl1 3.579(5) no . 2_566
C18 Cl1 3.582(5) no . 2_566
C19 C22 3.588(5) no . 2_666
C19 C23 3.426(5) no . 2_666
C20 C39 3.421(5) no . .
C21 Cl1 3.512(4) no . 2_666
C21 C39 3.299(5) no . .
C22 C19 3.588(5) no . 2_666
C23 C19 3.426(5) no . 2_666
C26 Cl3 3.425(4) no . .
C27 Cl3 3.300(4) no . .
C27 C4 3.560(5) no . 2_666
C28 Cl3 3.439(4) no . .
C28 C3 3.516(5) no . 2_666
C28 C47 3.469(6) no . 1_655
C28 C48 3.315(6) no . 1_655
C29 C46 3.530(6) no . 1_655
C29 C47 3.432(6) no . 1_655
C29 C48 3.514(5) no . 1_655
C32 Cl8 3.484(4) no . 1_655
C32 C33 3.243(6) no . 2_667
C33 C32 3.243(6) no . 2_667
C33 C33 3.363(6) no . 2_667
C34 C39 3.579(6) no . 2_567
C39 C20 3.421(5) no . .
C39 C21 3.299(5) no . .
C39 C34 3.579(6) no . 2_567
C43 Cl6 3.589(4) no . 2_557
C43 C47 3.465(5) no . 2_557
C45 Cl5 3.437(4) no . 2_557
C46 Cl5 3.491(4) no . 2_557
C46 C29 3.530(6) no . 1_455
C47 C28 3.469(6) no . 1_455
C47 C29 3.432(6) no . 1_455
C47 C43 3.465(5) no . 2_557
C47 C48 3.460(6) no . 2_557
C48 C28 3.315(6) no . 1_455
C48 C29 3.514(5) no . 1_455
C48 C47 3.460(6) no . 2_557
C48 C48 3.509(5) no . 2_557
As1 H2 3.1496 no . .
As1 H11 3.1566 no . .
As1 H14 2.9428 no . .
As1 H18 2.9512 no . .
As2 H26 3.1467 no . .
As2 H35 3.1540 no . .
As2 H38 2.9284 no . .
As2 H42 2.9868 no . .
O1 H2 2.6149 no . .
O1 H18 2.8985 no . .
O2 H11 2.4813 no . .
O2 H14 2.9763 no . .
O3 H26 2.5094 no . .
O3 H42 2.4527 no . .
O4 H35 2.5723 no . .
C1 H3 3.2463 no . .
C1 H5 3.2586 no . .
C1 H18 3.1221 no . .
C2 H4 3.2473 no . .
C2 H18 2.9590 no . .
C3 H5 3.2586 no . .
C4 H2 3.2519 no . .
C5 H3 3.2580 no . .
C5 H8 2.8585 no . .
C6 H2 3.2736 no . .
C6 H4 3.2442 no . .
C6 H8 2.7649 no . .
C7 H5 2.7488 no . .
C7 H9 3.2443 no . .
C7 H11 3.2776 no . .
C8 H5 2.8540 no . .
C8 H10 3.2360 no . .
C9 H11 3.2471 no . .
C10 H8 3.2391 no . .
C11 H9 3.2407 no . .
C11 H14 3.1029 no . .
C12 H8 3.2538 no . .
C12 H10 3.2305 no . .
C12 H14 3.1092 no . .
C13 H15 3.2387 no . .
C13 H17 3.2443 no . .
C14 H11 3.5959 no . .
C14 H16 3.2367 no . .
C14 H18 3.2434 no . .
C15 H17 3.2405 no . .
C16 H14 3.2360 no . .
C16 H18 3.2426 no . .
C17 H15 3.2422 no . .
C18 H2 3.3198 no . .
C18 H14 3.2441 no . .
C18 H16 3.2400 no . .
C25 H27 3.2362 no . .
C25 H29 3.2539 no . .
C26 H28 3.2271 no . .
C27 H29 3.2427 no . .
C28 H26 3.2334 no . .
C29 H27 3.2409 no . .
C29 H32 2.8562 no . .
C30 H26 3.2750 no . .
C30 H28 3.2396 no . .
C30 H32 2.7476 no . .
C31 H29 2.7575 no . .
C31 H33 3.2468 no . .
C31 H35 3.2785 no . .
C31 H38 3.3302 no . .
C32 H29 2.8642 no . .
C32 H34 3.2668 no . .
C33 H35 3.2538 no . .
C34 H32 3.2673 no . .
C35 H33 3.2478 no . .
C35 H38 3.1384 no . .
C36 H32 3.2521 no . .
C36 H34 3.2470 no . .
C36 H38 2.7141 no . .
C37 H39 3.2442 no . .
C37 H41 3.2451 no . .
C38 H40 3.2441 no . .
C38 H42 3.2547 no . .
C39 H41 3.2260 no . .
C40 H38 3.2435 no . .
C40 H42 3.2419 no . .
C41 H39 3.2253 no . .
C42 H38 3.2543 no . .
C42 H40 3.2433 no . .
C43 H42 2.9649 no . .
C44 H42 3.5801 no . .
H2 H3 2.3314 no . .
H2 H18 2.5228 no . .
H3 H4 2.3135 no . .
H4 H5 2.3177 no . .
H5 H8 2.3450 no . .
H8 H9 2.3051 no . .
H9 H10 2.3045 no . .
H10 H11 2.3160 no . .
H11 H14 2.8040 no . .
H14 H15 2.3206 no . .
H15 H16 2.3104 no . .
H16 H17 2.3167 no . .
H17 H18 2.3185 no . .
H26 H27 2.3191 no . .
H27 H28 2.2880 no . .
H28 H29 2.3139 no . .
H29 H32 2.3637 no . .
H32 H33 2.3266 no . .
H33 H34 2.3180 no . .
H34 H35 2.3284 no . .
H35 H38 3.2934 no . .
H38 H39 2.3116 no . .
H39 H40 2.3118 no . .
H40 H41 2.3062 no . .
H41 H42 2.3146 no . .
Cl1 H17 3.1486 no . 2_566
Cl1 H18 3.1594 no . 2_566
Cl1 H40 3.0998 no . 2_566
Cl1 H41 3.5074 no . 2_566
Cl2 H8 3.1241 no . 1_545
Cl2 H9 3.1274 no . 1_545
Cl2 H17 3.4910 no . 2_566
Cl2 H18 3.5848 no . 2_566
Cl4 H17 3.3880 no . 1_655
Cl4 H33 2.8597 no . 2_667
Cl4 H38 3.4288 no . .
Cl4 H39 3.4732 no . .
Cl5 H3 3.4760 no . 2_566
Cl5 H4 3.0908 no . 2_566
Cl5 H14 3.0768 no . 1_545
Cl5 H15 3.3726 no . 1_545
Cl5 H28 2.9864 no . 1_455
Cl6 H15 3.1684 no . 1_545
Cl7 H10 3.0687 no . 2_567
Cl7 H16 3.1127 no . 2_467
Cl7 H26 3.3651 no . 2_557
Cl8 H11 3.1580 no . 2_567
Cl8 H14 2.8966 no . 2_567
Cl8 H32 2.9223 no . 1_455
Cl8 H33 3.5710 no . 1_455
Cl8 H39 3.5679 no . 2_567
O2 H17 3.4724 no . 1_655
O2 H39 3.1847 no . .
O4 H15 3.2210 no . 2_567
C1 H5 3.4736 no . 2_576
C2 H5 3.5699 no . 2_576
C2 H41 3.4849 no . 2_566
C3 H8 3.4799 no . 2_576
C3 H27 3.3367 no . 2_666
C3 H28 2.8270 no . 2_666
C4 H27 2.8550 no . 2_666
C4 H28 3.1510 no . 2_666
C5 H9 3.5826 no . 2_676
C5 H27 3.1279 no . 2_666
C6 H9 3.4620 no . 2_676
C7 H4 3.4244 no . 2_576
C7 H9 3.5354 no . 2_676
C8 H3 3.3219 no . 2_576
C8 H8 3.3427 no . 2_676
C9 H3 3.5989 no . 2_576
C9 H8 3.3825 no . 2_676
C9 H26 3.1353 no . 1_565
C9 H27 3.4061 no . 1_565
C10 H5 3.5329 no . 2_676
C10 H26 2.9898 no . 1_565
C10 H27 3.2143 no . 1_565
C11 H17 3.3066 no . 1_655
C12 H4 3.4333 no . 2_576
C13 H4 3.0957 no . 2_576
C13 H5 3.3111 no . 2_576
C13 H39 3.2854 no . .
C13 H40 3.3920 no . .
C14 H4 2.9712 no . 2_576
C14 H39 2.9651 no . .
C15 H4 3.4842 no . 2_576
C15 H39 3.2813 no . .
C17 H5 3.3592 no . 2_576
C17 H11 3.4976 no . 1_455
C17 H40 3.2405 no . .
C18 H5 2.9814 no . 2_576
C18 H40 3.1046 no . .
C19 H40 3.3491 no . .
C20 H39 2.9976 no . .
C21 H39 3.1018 no . .
C24 H40 3.4697 no . .
C26 H9 3.2815 no . 1_545
C26 H10 3.0677 no . 1_545
C27 H9 3.3521 no . 1_545
C27 H10 3.0804 no . 1_545
C28 H3 3.3724 no . 2_666
C28 H42 3.4297 no . 1_655
C29 H42 3.5007 no . 1_655
C31 H33 3.4301 no . 2_667
C32 H33 3.0168 no . 2_667
C33 H16 3.4419 no . 2_567
C33 H32 3.1545 no . 2_667
C33 H33 3.3427 no . 2_667
C34 H16 3.5276 no . 2_567
C34 H32 3.3927 no . 2_667
C35 H15 3.4114 no . 2_567
C35 H35 3.5331 no . 2_567
C37 H34 3.1638 no . 2_567
C38 H34 3.0660 no . 2_567
C38 H35 2.9562 no . 2_567
C39 H34 2.9464 no . 2_567
C39 H35 3.2145 no . 2_567
C40 H34 2.9366 no . 2_567
C41 H2 3.5771 no . 2_566
C41 H34 3.0270 no . 2_567
C42 H3 3.5757 no . 2_566
C42 H29 3.3876 no . 1_455
C42 H34 3.1516 no . 2_567
C43 H28 3.3572 no . 1_455
C43 H29 3.1525 no . 1_455
C44 H29 3.0936 no . 1_455
C44 H32 3.5090 no . 1_455
C45 H29 3.1980 no . 1_455
C45 H32 3.0195 no . 1_455
C46 H29 3.3370 no . 1_455
C46 H32 3.5741 no . 1_455
C47 H28 3.4560 no . 1_455
C47 H29 3.4076 no . 1_455
C48 H28 2.9339 no . 1_455
C48 H29 3.3132 no . 1_455
H2 C41 3.5771 no . 2_566
H2 H41 2.8078 no . 2_566
H3 Cl5 3.4760 no . 2_566
H3 C8 3.3219 no . 2_576
H3 C9 3.5989 no . 2_576
H3 C28 3.3724 no . 2_666
H3 C42 3.5757 no . 2_566
H3 H8 3.4089 no . 2_576
H3 H28 2.5383 no . 2_666
H3 H41 3.4243 no . 2_566
H3 H42 2.8849 no . 2_566
H4 Cl5 3.0908 no . 2_566
H4 C7 3.4244 no . 2_576
H4 C12 3.4333 no . 2_576
H4 C13 3.0957 no . 2_576
H4 C14 2.9712 no . 2_576
H4 C15 3.4842 no . 2_576
H4 H14 3.0892 no . 2_576
H4 H27 2.9170 no . 2_666
H4 H28 3.1083 no . 2_666
H5 C1 3.4736 no . 2_576
H5 C2 3.5699 no . 2_576
H5 C10 3.5329 no . 2_676
H5 C13 3.3111 no . 2_576
H5 C17 3.3592 no . 2_576
H5 C18 2.9814 no . 2_576
H5 H9 3.5776 no . 2_676
H5 H10 3.4124 no . 2_676
H5 H18 3.0580 no . 2_576
H5 H27 3.3378 no . 2_666
H8 Cl2 3.1241 no . 1_565
H8 C3 3.4799 no . 2_576
H8 C8 3.3427 no . 2_676
H8 C9 3.3825 no . 2_676
H8 H3 3.4089 no . 2_576
H9 Cl2 3.1274 no . 1_565
H9 C5 3.5826 no . 2_676
H9 C6 3.4620 no . 2_676
H9 C7 3.5354 no . 2_676
H9 C26 3.2815 no . 1_565
H9 C27 3.3521 no . 1_565
H9 H5 3.5776 no . 2_676
H9 H26 2.7677 no . 1_565
H9 H27 2.9018 no . 1_565
H10 Cl7 3.0687 no . 2_567
H10 C26 3.0677 no . 1_565
H10 C27 3.0804 no . 1_565
H10 H5 3.4124 no . 2_676
H10 H16 3.5484 no . 1_655
H10 H26 2.4952 no . 1_565
H10 H27 2.5069 no . 1_565
H11 Cl8 3.1580 no . 2_567
H11 C17 3.4976 no . 1_655
H11 H16 3.2933 no . 1_655
H11 H17 2.8921 no . 1_655
H14 Cl5 3.0768 no . 1_565
H14 Cl8 2.8966 no . 2_567
H14 H4 3.0892 no . 2_576
H14 H39 3.0922 no . .
H15 Cl5 3.3726 no . 1_565
H15 Cl6 3.1684 no . 1_565
H15 O4 3.2210 no . 2_567
H15 C35 3.4114 no . 2_567
H15 H35 3.4799 no . 2_567
H15 H39 3.5761 no . .
H16 Cl7 3.1127 no . 2_467
H16 C33 3.4419 no . 2_567
H16 C34 3.5276 no . 2_567
H16 H10 3.5484 no . 1_455
H16 H11 3.2933 no . 1_455
H17 Cl1 3.1486 no . 2_566
H17 Cl2 3.4910 no . 2_566
H17 Cl4 3.3880 no . 1_455
H17 O2 3.4724 no . 1_455
H17 C11 3.3066 no . 1_455
H17 H11 2.8921 no . 1_455
H17 H40 3.5588 no . .
H18 Cl1 3.1594 no . 2_566
H18 Cl2 3.5848 no . 2_566
H18 H5 3.0580 no . 2_576
H18 H40 3.3558 no . .
H26 Cl7 3.3651 no . 2_557
H26 C9 3.1353 no . 1_545
H26 C10 2.9898 no . 1_545
H26 H9 2.7677 no . 1_545
H26 H10 2.4952 no . 1_545
H27 C3 3.3367 no . 2_666
H27 C4 2.8550 no . 2_666
H27 C5 3.1279 no . 2_666
H27 C9 3.4061 no . 1_545
H27 C10 3.2143 no . 1_545
H27 H4 2.9170 no . 2_666
H27 H5 3.3378 no . 2_666
H27 H9 2.9018 no . 1_545
H27 H10 2.5069 no . 1_545
H28 Cl5 2.9864 no . 1_655
H28 C3 2.8270 no . 2_666
H28 C4 3.1510 no . 2_666
H28 C43 3.3572 no . 1_655
H28 C47 3.4560 no . 1_655
H28 C48 2.9339 no . 1_655
H28 H3 2.5383 no . 2_666
H28 H4 3.1083 no . 2_666
H28 H42 2.7945 no . 1_655
H29 C42 3.3876 no . 1_655
H29 C43 3.1525 no . 1_655
H29 C44 3.0936 no . 1_655
H29 C45 3.1980 no . 1_655
H29 C46 3.3370 no . 1_655
H29 C47 3.4076 no . 1_655
H29 C48 3.3132 no . 1_655
H29 H34 3.5961 no . 2_667
H29 H42 2.9483 no . 1_655
H32 Cl8 2.9223 no . 1_655
H32 C33 3.1545 no . 2_667
H32 C34 3.3927 no . 2_667
H32 C44 3.5090 no . 1_655
H32 C45 3.0195 no . 1_655
H32 C46 3.5741 no . 1_655
H32 H33 3.0666 no . 2_667
H32 H34 3.4642 no . 2_667
H33 Cl4 2.8597 no . 2_667
H33 Cl8 3.5710 no . 1_655
H33 C31 3.4301 no . 2_667
H33 C32 3.0168 no . 2_667
H33 C33 3.3427 no . 2_667
H33 H32 3.0666 no . 2_667
H33 H33 3.5735 no . 2_667
H34 C37 3.1638 no . 2_567
H34 C38 3.0660 no . 2_567
H34 C39 2.9464 no . 2_567
H34 C40 2.9366 no . 2_567
H34 C41 3.0270 no . 2_567
H34 C42 3.1516 no . 2_567
H34 H29 3.5961 no . 2_667
H34 H32 3.4642 no . 2_667
H34 H38 3.5942 no . 2_567
H34 H39 3.4205 no . 2_567
H34 H40 3.4121 no . 2_567
H34 H41 3.5322 no . 2_567
H35 C35 3.5331 no . 2_567
H35 C38 2.9562 no . 2_567
H35 C39 3.2145 no . 2_567
H35 H15 3.4799 no . 2_567
H35 H35 3.0083 no . 2_567
H35 H38 2.8253 no . 2_567
H35 H39 3.2569 no . 2_567
H38 Cl4 3.4288 no . .
H38 H34 3.5942 no . 2_567
H38 H35 2.8253 no . 2_567
H39 Cl4 3.4732 no . .
H39 Cl8 3.5679 no . 2_567
H39 O2 3.1847 no . .
H39 C13 3.2854 no . .
H39 C14 2.9651 no . .
H39 C15 3.2813 no . .
H39 C20 2.9976 no . .
H39 C21 3.1018 no . .
H39 H14 3.0922 no . .
H39 H15 3.5761 no . .
H39 H34 3.4205 no . 2_567
H39 H35 3.2569 no . 2_567
H40 Cl1 3.0998 no . 2_566
H40 C13 3.3920 no . .
H40 C17 3.2405 no . .
H40 C18 3.1046 no . .
H40 C19 3.3491 no . .
H40 C24 3.4697 no . .
H40 H17 3.5588 no . .
H40 H18 3.3558 no . .
H40 H34 3.4121 no . 2_567
H41 Cl1 3.5074 no . 2_566
H41 C2 3.4849 no . 2_566
H41 H2 2.8078 no . 2_566
H41 H3 3.4243 no . 2_566
H41 H34 3.5322 no . 2_567
H42 C28 3.4297 no . 1_455
H42 C29 3.5007 no . 1_455
H42 H3 2.8849 no . 2_566
H42 H28 2.7945 no . 1_455
H42 H29 2.9483 no . 1_455

loop_
_geom_torsion_atom_site_label_1
_geom_torsion_atom_site_label_2
_geom_torsion_atom_site_label_3
_geom_torsion_atom_site_label_4
_geom_torsion
_geom_torsion_publ_flag
_geom_torsion_site_symmetry_1
_geom_torsion_site_symmetry_2
_geom_torsion_site_symmetry_3
_geom_torsion_site_symmetry_4
O1 As1 O2 C20 -9.97(15) no . . . .
O2 As1 O1 C19 11.03(16) no . . . .
O1 As1 C1 C2 33.7(3) no . . . .
O1 As1 C1 C6 -151.3(2) no . . . .
C1 As1 O1 C19 166.88(18) no . . . .
O1 As1 C12 C7 85.3(3) no . . . .
O1 As1 C12 C11 -95.7(3) no . . . .
C12 As1 O1 C19 84.1(3) no . . . .
O1 As1 C13 C14 136.0(2) no . . . .
O1 As1 C13 C18 -43.6(3) no . . . .
C13 As1 O1 C19 -86.48(19) no . . . .
O2 As1 C1 C2 104.3(4) no . . . .
O2 As1 C1 C6 -80.8(4) no . . . .
C1 As1 O2 C20 -81.4(4) no . . . .
O2 As1 C12 C7 157.6(2) no . . . .
O2 As1 C12 C11 -23.4(3) no . . . .
C12 As1 O2 C20 -159.67(18) no . . . .
O2 As1 C13 C14 51.0(3) no . . . .
O2 As1 C13 C18 -128.7(2) no . . . .
C13 As1 O2 C20 89.91(19) no . . . .
C1 As1 C12 C7 2.6(2) no . . . .
C1 As1 C12 C11 -178.5(3) no . . . .
C12 As1 C1 C2 -177.8(3) no . . . .
C12 As1 C1 C6 -2.8(2) no . . . .
C1 As1 C13 C14 -132.9(2) no . . . .
C1 As1 C13 C18 47.4(3) no . . . .
C13 As1 C1 C2 -66.8(3) no . . . .
C13 As1 C1 C6 108.2(2) no . . . .
C12 As1 C13 C14 -38.7(3) no . . . .
C12 As1 C13 C18 141.6(2) no . . . .
C13 As1 C12 C7 -104.6(2) no . . . .
C13 As1 C12 C11 74.4(3) no . . . .
O3 As2 O4 C44 -4.41(16) no . . . .
O4 As2 O3 C43 3.61(17) no . . . .
O3 As2 C25 C26 25.4(3) no . . . .
O3 As2 C25 C30 -161.7(2) no . . . .
C25 As2 O3 C43 149.26(19) no . . . .
O3 As2 C36 C31 81.8(4) no . . . .
O3 As2 C36 C35 -95.0(4) no . . . .
C36 As2 O3 C43 69.3(4) no . . . .
O3 As2 C37 C38 -172.7(2) no . . . .
O3 As2 C37 C42 5.5(2) no . . . .
C37 As2 O3 C43 -102.01(18) no . . . .
O4 As2 C25 C26 101.2(3) no . . . .
O4 As2 C25 C30 -85.9(3) no . . . .
C25 As2 O4 C44 -81.7(3) no . . . .
O4 As2 C36 C31 146.9(2) no . . . .
O4 As2 C36 C35 -29.9(3) no . . . .
C36 As2 O4 C44 -162.45(19) no . . . .
O4 As2 C37 C38 102.3(2) no . . . .
O4 As2 C37 C42 -79.5(2) no . . . .
C37 As2 O4 C44 90.9(2) no . . . .
C25 As2 C36 C31 1.7(2) no . . . .
C25 As2 C36 C35 -175.1(3) no . . . .
C36 As2 C25 C26 -178.4(3) no . . . .
C36 As2 C25 C30 -5.5(2) no . . . .
C25 As2 C37 C38 -82.2(3) no . . . .
C25 As2 C37 C42 96.0(3) no . . . .
C37 As2 C25 C26 -71.3(3) no . . . .
C37 As2 C25 C30 101.5(2) no . . . .
C36 As2 C37 C38 11.0(3) no . . . .
C36 As2 C37 C42 -170.8(2) no . . . .
C37 As2 C36 C31 -107.2(2) no . . . .
C37 As2 C36 C35 76.0(3) no . . . .
As1 O1 C19 C20 -10.1(3) no . . . .
As1 O1 C19 C24 170.8(2) no . . . .
As1 O2 C20 C19 7.1(3) no . . . .
As1 O2 C20 C21 -173.5(2) no . . . .
As2 O3 C43 C44 -2.2(4) no . . . .
As2 O3 C43 C48 179.4(3) no . . . .
As2 O4 C44 C43 4.4(4) no . . . .
As2 O4 C44 C45 -178.0(2) no . . . .
As1 C1 C2 C3 174.2(2) no . . . .
As1 C1 C6 C5 -176.19(19) no . . . .
As1 C1 C6 C7 2.5(3) no . . . .
C2 C1 C6 C5 -0.8(5) no . . . .
C2 C1 C6 C7 177.9(3) no . . . .
C6 C1 C2 C3 -0.2(5) no . . . .
C1 C2 C3 C4 0.5(5) no . . . .
C2 C3 C4 C5 0.3(5) no . . . .
C3 C4 C5 C6 -1.3(5) no . . . .
C4 C5 C6 C1 1.6(5) no . . . .
C4 C5 C6 C7 -177.0(3) no . . . .
C1 C6 C7 C8 -179.8(3) no . . . .
C1 C6 C7 C12 -0.5(4) no . . . .
C5 C6 C7 C8 -1.2(5) no . . . .
C5 C6 C7 C12 178.1(3) no . . . .
C6 C7 C8 C9 179.9(3) no . . . .
C6 C7 C12 As1 -1.7(4) no . . . .
C6 C7 C12 C11 179.2(3) no . . . .
C8 C7 C12 As1 177.6(3) no . . . .
C8 C7 C12 C11 -1.5(5) no . . . .
C12 C7 C8 C9 0.7(5) no . . . .
C7 C8 C9 C10 0.6(5) no . . . .
C8 C9 C10 C11 -1.1(5) no . . . .
C9 C10 C11 C12 0.3(5) no . . . .
C10 C11 C12 As1 -177.9(3) no . . . .
C10 C11 C12 C7 1.0(5) no . . . .
As1 C13 C14 C15 -178.3(2) no . . . .
As1 C13 C18 C17 178.5(2) no . . . .
C14 C13 C18 C17 -1.2(5) no . . . .
C18 C13 C14 C15 1.4(5) no . . . .
C13 C14 C15 C16 -0.9(5) no . . . .
C14 C15 C16 C17 0.1(6) no . . . .
C15 C16 C17 C18 0.1(6) no . . . .
C16 C17 C18 C13 0.4(5) no . . . .
O1 C19 C20 O2 1.8(4) no . . . .
O1 C19 C20 C21 -177.6(3) no . . . .
O1 C19 C24 Cl1 -2.3(5) no . . . .
O1 C19 C24 C23 177.0(3) no . . . .
C20 C19 C24 Cl1 178.6(3) no . . . .
C20 C19 C24 C23 -2.1(5) no . . . .
C24 C19 C20 O2 -179.0(3) no . . . .
C24 C19 C20 C21 1.5(5) no . . . .
O2 C20 C21 Cl4 1.3(5) no . . . .
O2 C20 C21 C22 -179.6(3) no . . . .
C19 C20 C21 Cl4 -179.3(3) no . . . .
C19 C20 C21 C22 -0.2(5) no . . . .
Cl4 C21 C22 Cl3 -0.9(4) no . . . .
Cl4 C21 C22 C23 178.5(2) no . . . .
C20 C21 C22 Cl3 -180.0(3) no . . . .
C20 C21 C22 C23 -0.6(5) no . . . .
Cl3 C22 C23 Cl2 -0.4(5) no . . . .
Cl3 C22 C23 C24 179.4(2) no . . . .
C21 C22 C23 Cl2 -179.8(3) no . . . .
C21 C22 C23 C24 0.0(5) no . . . .
Cl2 C23 C24 Cl1 0.4(4) no . . . .
Cl2 C23 C24 C19 -178.8(2) no . . . .
C22 C23 C24 Cl1 -179.5(3) no . . . .
C22 C23 C24 C19 1.3(5) no . . . .
As2 C25 C26 C27 171.5(2) no . . . .
As2 C25 C30 C29 -171.4(2) no . . . .
As2 C25 C30 C31 8.2(4) no . . . .
C26 C25 C30 C29 2.0(5) no . . . .
C26 C25 C30 C31 -178.4(3) no . . . .
C30 C25 C26 C27 -0.7(5) no . . . .
C25 C26 C27 C28 -0.7(5) no . . . .
C26 C27 C28 C29 0.8(6) no . . . .
C27 C28 C29 C30 0.6(6) no . . . .
C28 C29 C30 C25 -2.0(5) no . . . .
C28 C29 C30 C31 178.5(3) no . . . .
C25 C30 C31 C32 171.2(3) no . . . .
C25 C30 C31 C36 -7.1(5) no . . . .
C29 C30 C31 C32 -9.3(6) no . . . .
C29 C30 C31 C36 172.4(3) no . . . .
C30 C31 C32 C33 -179.6(3) no . . . .
C30 C31 C36 As2 2.3(4) no . . . .
C30 C31 C36 C35 179.4(3) no . . . .
C32 C31 C36 As2 -176.1(3) no . . . .
C32 C31 C36 C35 1.0(6) no . . . .
C36 C31 C32 C33 -1.3(5) no . . . .
C31 C32 C33 C34 0.7(6) no . . . .
C32 C33 C34 C35 0.2(6) no . . . .
C33 C34 C35 C36 -0.5(6) no . . . .
C34 C35 C36 As2 176.5(3) no . . . .
C34 C35 C36 C31 -0.1(6) no . . . .
As2 C37 C38 C39 178.6(2) no . . . .
As2 C37 C42 C41 -179.0(2) no . . . .
C38 C37 C42 C41 -0.7(5) no . . . .
C42 C37 C38 C39 0.4(5) no . . . .
C37 C38 C39 C40 -0.2(5) no . . . .
C38 C39 C40 C41 0.5(5) no . . . .
C39 C40 C41 C42 -0.9(6) no . . . .
C40 C41 C42 C37 1.0(6) no . . . .
O3 C43 C44 O4 -1.4(5) no . . . .
O3 C43 C44 C45 -179.1(3) no . . . .
O3 C43 C48 Cl5 -1.5(5) no . . . .
O3 C43 C48 C47 178.7(3) no . . . .
C44 C43 C48 Cl5 -179.8(3) no . . . .
C44 C43 C48 C47 0.4(5) no . . . .
C48 C43 C44 O4 177.1(3) no . . . .
C48 C43 C44 C45 -0.6(6) no . . . .
O4 C44 C45 Cl8 1.6(5) no . . . .
O4 C44 C45 C46 -177.7(3) no . . . .
C43 C44 C45 Cl8 179.0(3) no . . . .
C43 C44 C45 C46 -0.3(5) no . . . .
Cl8 C45 C46 Cl7 2.1(5) no . . . .
Cl8 C45 C46 C47 -178.0(2) no . . . .
C44 C45 C46 Cl7 -178.6(3) no . . . .
C44 C45 C46 C47 1.3(5) no . . . .
Cl7 C46 C47 Cl6 0.9(5) no . . . .
Cl7 C46 C47 C48 178.4(2) no . . . .
C45 C46 C47 Cl6 -179.0(3) no . . . .
C45 C46 C47 C48 -1.5(5) no . . . .
Cl6 C47 C48 Cl5 -1.7(5) no . . . .
Cl6 C47 C48 C43 178.2(2) no . . . .
C46 C47 C48 Cl5 -179.2(3) no . . . .
C46 C47 C48 C43 0.6(5) no . . . .
